data_4001338
loop_
_publ_author_name
'Ota, Akira'
'Ouahab, Lahc\`ene'
'Golhen, St\'ephane'
'Yoshida, Yukihiro'
'Maesato, Mitsuhiko'
'Saito, Gunzi'
'\'Swietlik, Roman'

_publ_section_title
;
 Phase Transition from Mott Insulating Phase into the Charge Ordering
 Phase with Molecular Deformation in Charge-Transfer Salts
 \k-(ET)4[M(CN)6][N(C2H5)4]&#x00B7;2H2O (M = CoIIIand FeIII)
;
_journal_issue 10
_journal_name_full 'Chemistry of Materials'
_journal_page_first 2455
_journal_paper_doi 10.1021/cm063036k
_journal_volume 19
_journal_year 2007
_chemical_formula_sum 'C54 H56 Co N7 O2 S32'
_chemical_formula_weight 1919.19
_chemical_name_systematic
;
 ?
;
_space_group_IT_number 13
_symmetry_cell_setting monoclinic
_symmetry_space_group_name_Hall '-P 2yac'
_symmetry_space_group_name_H-M 'P 1 2/n 1'
_atom_sites_solution_hydrogens geom
_atom_sites_solution_primary direct
_atom_sites_solution_secondary difmap
_audit_creation_method SHELXL-97
_cell_angle_alpha 90.00
_cell_angle_beta 91.960(1)
_cell_angle_gamma 90.00
_cell_formula_units_Z 2
_cell_length_a 11.2760(2)
_cell_length_b 8.917(1)
_cell_length_c 38.176(6)
_cell_measurement_temperature 295
_cell_volume 3836.3(7)
_computing_cell_refinement 'HKL Scalepack (Otwinowski & Minor 1997)'
_computing_data_collection 'Collect  (Nonius BV, 1997-2000)'
_computing_data_reduction 'HKL Denzo and Scalepack (Otwinowski & Minor 1997)'
_computing_structure_refinement 'SHELXL-97 (Sheldrick, 1997)'
_computing_structure_solution 'SHELXS-97 (Sheldrick, 1997)'
_diffrn_ambient_temperature 295
_diffrn_measured_fraction_theta_full 0.988
_diffrn_measured_fraction_theta_max 0.988
_diffrn_radiation_monochromator graphite
_diffrn_radiation_source 'fine-focus sealed tube'
_diffrn_radiation_type MoK\a
_diffrn_radiation_wavelength 0.71069
_diffrn_reflns_av_R_equivalents 0.0396
_diffrn_reflns_av_sigmaI/netI 0.0391
_diffrn_reflns_limit_h_max 14
_diffrn_reflns_limit_h_min -14
_diffrn_reflns_limit_k_max 11
_diffrn_reflns_limit_k_min -11
_diffrn_reflns_limit_l_max 50
_diffrn_reflns_limit_l_min -50
_diffrn_reflns_number 39401
_diffrn_reflns_theta_full 28.01
_diffrn_reflns_theta_max 28.01
_diffrn_reflns_theta_min 1.87
_exptl_absorpt_coefficient_mu 1.141
_exptl_crystal_colour Black
_exptl_crystal_density_diffrn 1.662
_exptl_crystal_density_method 'not measured'
_exptl_crystal_F_000 1968
_refine_diff_density_max 0.923
_refine_diff_density_min -0.661
_refine_diff_density_rms 0.093
_refine_ls_extinction_method none
_refine_ls_goodness_of_fit_ref 0.980
_refine_ls_hydrogen_treatment mixed
_refine_ls_matrix_type full
_refine_ls_number_parameters 434
_refine_ls_number_reflns 9158
_refine_ls_number_restraints 0
_refine_ls_restrained_S_all 0.980
_refine_ls_R_factor_all 0.0809
_refine_ls_R_factor_gt 0.0511
_refine_ls_shift/su_max 0.004
_refine_ls_shift/su_mean 0.000
_refine_ls_structure_factor_coef Fsqd
_refine_ls_weighting_details 'calc w=1/[\s^2^(Fo^2^)+(0.1088P)^2^+3.4394P] where P=(Fo^2^+2Fc^2^)/3'
_refine_ls_weighting_scheme calc
_refine_ls_wR_factor_gt 0.1493
_refine_ls_wR_factor_ref 0.1780
_reflns_number_gt 6382
_reflns_number_total 9158
_reflns_threshold_expression >2sigma(I)
_cod_data_source_file cm063036ksi20070302_073935.cif
_cod_data_source_block 1-295K
_cod_original_cell_volume 3836(3)
_cod_original_sg_symbol_H-M P2/n
_cod_database_code 4001338

loop_
_symmetry_equiv_pos_as_xyz
'x, y, z'
'-x+1/2, y, -z+1/2'
'-x, -y, -z'
'x-1/2, -y, z-1/2'

loop_
_atom_site_label
_atom_site_type_symbol
_atom_site_fract_x
_atom_site_fract_y
_atom_site_fract_z
_atom_site_U_iso_or_equiv
_atom_site_adp_type
_atom_site_occupancy
_atom_site_symmetry_multiplicity
_atom_site_calc_flag
_atom_site_refinement_flags
C1 C 0.5650(7) 0.4584(7) 1.14420(14) 0.096(2) Uani 1 1 d .
H1A H 0.5740 0.5579 1.1542 0.115 Uiso 1 1 calc R
H1B H 0.5083 0.4059 1.1583 0.115 Uiso 1 1 calc R
C2 C 0.6699(7) 0.3885(10) 1.14963(17) 0.131(4) Uani 1 1 d .
H2A H 0.6762 0.3679 1.1746 0.158 Uiso 1 1 calc R
H2B H 0.7302 0.4628 1.1450 0.158 Uiso 1 1 calc R
C3 C 0.5631(3) 0.3454(4) 1.07754(9) 0.0390(8) Uani 1 1 d .
C4 C 0.6470(3) 0.2455(5) 1.08736(10) 0.0425(8) Uani 1 1 d .
C5 C 0.6034(3) 0.1918(4) 1.02223(9) 0.0409(8) Uani 1 1 d .
C6 C 0.6018(4) 0.1349(4) 0.98887(10) 0.0432(8) Uani 1 1 d .
C7 C 0.5632(4) 0.0930(4) 0.92286(9) 0.0423(8) Uani 1 1 d .
C8 C 0.6481(4) -0.0066(5) 0.93245(10) 0.0461(9) Uani 1 1 d .
C9 C 0.6002(9) 0.0244(8) 0.85463(15) 0.128(3) Uani 1 1 d .
H9A H 0.5537 -0.0145 0.8348 0.153 Uiso 1 1 calc R
H9B H 0.6520 0.1005 0.8453 0.153 Uiso 1 1 calc R
C10 C 0.6705(8) -0.0869(13) 0.86547(15) 0.151(4) Uani 1 1 d .
H10A H 0.7420 -0.0745 0.8524 0.181 Uiso 1 1 calc R
H10B H 0.6325 -0.1768 0.8562 0.181 Uiso 1 1 calc R
C11 C 0.8901(7) 0.7967(8) 1.11535(14) 0.103(2) Uani 1 1 d .
H11A H 0.8461 0.8338 1.1350 0.124 Uiso 1 1 calc R
H11B H 0.9399 0.7157 1.1243 0.124 Uiso 1 1 calc R
C12 C 0.9652(6) 0.9107(12) 1.10563(14) 0.126(3) Uani 1 1 d .
H12A H 1.0242 0.9205 1.1246 0.151 Uiso 1 1 calc R
H12B H 0.9184 1.0019 1.1057 0.151 Uiso 1 1 calc R
C13 C 0.8625(4) 0.7144(5) 1.04681(10) 0.0453(9) Uani 1 1 d .
C14 C 0.9618(4) 0.7935(5) 1.04038(10) 0.0513(10) Uani 1 1 d .
C15 C 0.9149(4) 0.6453(4) 0.98364(9) 0.0424(8) Uani 1 1 d .
C16 C 0.9114(3) 0.5971(4) 0.94949(9) 0.0394(8) Uani 1 1 d .
C17 C 0.8425(3) 0.5036(4) 0.88846(9) 0.0405(8) Uani 1 1 d .
C18 C 0.9413(4) 0.5847(4) 0.88319(9) 0.0408(8) Uani 1 1 d .
C19 C 0.8381(5) 0.4340(7) 0.81888(13) 0.0776(17) Uani 1 1 d .
H19A H 0.9005 0.3592 0.8202 0.093 Uiso 1 1 calc R
H19B H 0.7875 0.4101 0.7986 0.093 Uiso 1 1 calc R
C20 C 0.8926(5) 0.5778(7) 0.81273(12) 0.0765(16) Uani 1 1 d .
H20A H 0.8314 0.6542 0.8125 0.092 Uiso 1 1 calc R
H20B H 0.9262 0.5765 0.7897 0.092 Uiso 1 1 calc R
C21 C 0.1501(6) -0.1317(8) 0.78335(17) 0.096(2) Uani 1 1 d .
H21A H 0.0772 -0.1870 0.7842 0.144 Uiso 1 1 calc R
H21B H 0.1645 -0.0810 0.8053 0.144 Uiso 1 1 calc R
H21C H 0.2143 -0.1995 0.7792 0.144 Uiso 1 1 calc R
C22 C 0.1412(4) -0.0188(6) 0.75432(14) 0.0652(13) Uani 1 1 d .
H22A H 0.1240 -0.0714 0.7325 0.078 Uiso 1 1 calc R
H22B H 0.0746 0.0470 0.7585 0.078 Uiso 1 1 calc R
C23 C 0.2263(5) 0.1735(6) 0.71836(12) 0.0639(12) Uani 1 1 d .
H23A H 0.1534 0.2285 0.7217 0.077 Uiso 1 1 calc R
H23B H 0.2131 0.1089 0.6982 0.077 Uiso 1 1 calc R
C24 C 0.3221(6) 0.2843(7) 0.71003(16) 0.0937(19) Uani 1 1 d .
H24A H 0.2982 0.3410 0.6896 0.141 Uiso 1 1 calc R
H24B H 0.3943 0.2315 0.7057 0.141 Uiso 1 1 calc R
H24C H 0.3349 0.3512 0.7295 0.141 Uiso 1 1 calc R
C25 C 0.6529(4) -0.1191(4) 0.76968(10) 0.0418(8) Uani 1 1 d .
C26 C 0.8482(4) 0.0362(4) 0.79168(10) 0.0451(9) Uani 1 1 d .
C27 C 0.8513(3) 0.1817(4) 0.73116(11) 0.0447(9) Uani 1 1 d .
N1 N 0.2500 0.0760(5) 0.7500 0.0423(10) Uani 1 2 d S
N2 N 0.5956(4) -0.2079(4) 0.78209(10) 0.0612(10) Uani 1 1 d .
N3 N 0.9081(4) 0.0414(5) 0.81616(10) 0.0713(12) Uani 1 1 d .
N4 N 0.9132(3) 0.2685(5) 0.71991(12) 0.0645(11) Uani 1 1 d .
O1 O 0.0522(3) 0.5370(4) 0.72874(11) 0.0771(10) Uani 1 1 d .
S1 S 0.49626(11) 0.48254(13) 1.10237(3) 0.0556(3) Uani 1 1 d .
S2 S 0.71544(12) 0.22263(15) 1.12867(3) 0.0653(3) Uani 1 1 d .
S3 S 0.51168(10) 0.33869(12) 1.03413(2) 0.0479(3) Uani 1 1 d .
S4 S 0.69681(10) 0.12283(13) 1.05535(3) 0.0505(3) Uani 1 1 d .
S5 S 0.50867(11) 0.20629(12) 0.95608(2) 0.0508(3) Uani 1 1 d .
S6 S 0.69583(10) -0.00837(13) 0.97640(3) 0.0520(3) Uani 1 1 d .
S7 S 0.49805(12) 0.12152(14) 0.88149(3) 0.0579(3) Uani 1 1 d .
S8 S 0.71966(13) -0.13539(15) 0.90624(3) 0.0706(4) Uani 1 1 d .
S9 S 0.78348(12) 0.71439(16) 1.08490(3) 0.0648(3) Uani 1 1 d .
S10 S 1.04117(17) 0.91429(19) 1.06792(4) 0.0905(5) Uani 1 1 d .
S11 S 0.81030(9) 0.59241(14) 1.01389(3) 0.0513(3) Uani 1 1 d .
S12 S 1.02570(10) 0.76449(13) 0.99990(3) 0.0525(3) Uani 1 1 d .
S13 S 0.80239(9) 0.47916(13) 0.93208(3) 0.0493(3) Uani 1 1 d .
S14 S 1.01728(9) 0.65419(12) 0.92033(2) 0.0453(2) Uani 1 1 d .
S15 S 0.75182(11) 0.41490(17) 0.85697(3) 0.0657(4) Uani 1 1 d .
S16 S 1.00530(13) 0.6289(2) 0.84384(3) 0.0797(5) Uani 1 1 d .
Co1 Co 0.7500 0.03245(7) 0.7500 0.03516(17) Uani 1 2 d S

loop_
_atom_site_aniso_label
_atom_site_aniso_U_11
_atom_site_aniso_U_22
_atom_site_aniso_U_33
_atom_site_aniso_U_23
_atom_site_aniso_U_13
_atom_site_aniso_U_12
C1 0.155(6) 0.083(4) 0.048(3) -0.016(3) -0.025(3) 0.042(4)
C2 0.120(6) 0.200(8) 0.070(4) -0.070(5) -0.050(4) 0.095(6)
C3 0.041(2) 0.0463(19) 0.0298(17) -0.0058(14) -0.0002(14) -0.0035(16)
C4 0.038(2) 0.052(2) 0.0366(18) -0.0040(16) -0.0052(15) -0.0018(17)
C5 0.041(2) 0.048(2) 0.0339(18) -0.0012(15) 0.0022(15) 0.0035(16)
C6 0.047(2) 0.045(2) 0.0372(19) -0.0014(16) 0.0033(16) 0.0083(17)
C7 0.052(2) 0.046(2) 0.0299(17) -0.0071(15) 0.0046(15) 0.0023(17)
C8 0.052(2) 0.050(2) 0.0368(19) -0.0089(16) 0.0070(17) 0.0046(18)
C9 0.249(10) 0.090(4) 0.048(3) 0.002(3) 0.057(5) 0.072(6)
C10 0.151(7) 0.256(11) 0.045(3) -0.023(5) 0.005(4) 0.127(8)
C11 0.163(7) 0.109(5) 0.038(3) 0.001(3) 0.011(3) -0.032(5)
C12 0.095(5) 0.244(10) 0.039(3) -0.034(4) 0.009(3) -0.054(6)
C13 0.051(2) 0.054(2) 0.0315(18) 0.0029(16) 0.0102(16) 0.0029(18)
C14 0.068(3) 0.056(2) 0.0313(18) -0.0057(17) 0.0106(18) -0.011(2)
C15 0.045(2) 0.051(2) 0.0312(17) -0.0007(15) 0.0026(15) -0.0024(17)
C16 0.037(2) 0.047(2) 0.0341(18) -0.0009(15) -0.0027(15) -0.0023(16)
C17 0.042(2) 0.047(2) 0.0328(18) -0.0063(15) 0.0016(15) -0.0009(16)
C18 0.047(2) 0.0452(19) 0.0304(17) -0.0038(15) 0.0011(15) -0.0046(16)
C19 0.085(4) 0.103(4) 0.046(3) -0.022(3) 0.007(2) -0.038(3)
C20 0.076(4) 0.113(4) 0.040(2) -0.002(3) -0.004(2) -0.020(3)
C21 0.088(4) 0.107(5) 0.093(4) 0.038(4) -0.002(4) -0.022(4)
C22 0.049(3) 0.085(3) 0.062(3) 0.009(2) -0.001(2) -0.010(2)
C23 0.068(3) 0.079(3) 0.045(2) 0.008(2) 0.001(2) 0.005(3)
C24 0.119(5) 0.095(4) 0.068(4) 0.009(3) 0.027(3) -0.026(4)
C25 0.046(2) 0.0401(19) 0.0385(19) -0.0013(15) -0.0052(16) 0.0004(16)
C26 0.046(2) 0.048(2) 0.041(2) -0.0039(17) -0.0028(17) 0.0047(17)
C27 0.036(2) 0.045(2) 0.052(2) 0.0049(17) -0.0080(17) 0.0027(17)
N1 0.030(2) 0.063(3) 0.034(2) 0.000 -0.0009(17) 0.000
N2 0.069(3) 0.055(2) 0.060(2) 0.0087(18) 0.0024(19) -0.0155(19)
N3 0.067(3) 0.101(3) 0.044(2) -0.010(2) -0.0223(19) 0.011(2)
N4 0.049(2) 0.057(2) 0.087(3) 0.018(2) -0.003(2) -0.0086(18)
O1 0.077(2) 0.062(2) 0.091(3) 0.0065(19) -0.012(2) 0.0063(18)
S1 0.0593(7) 0.0629(7) 0.0440(5) -0.0183(5) -0.0059(5) 0.0135(5)
S2 0.0732(8) 0.0746(8) 0.0460(6) -0.0098(5) -0.0253(5) 0.0142(6)
S3 0.0608(7) 0.0516(6) 0.0311(4) -0.0026(4) -0.0039(4) 0.0164(5)
S4 0.0476(6) 0.0624(6) 0.0411(5) -0.0059(4) -0.0043(4) 0.0158(5)
S5 0.0663(7) 0.0562(6) 0.0299(4) -0.0042(4) 0.0005(4) 0.0217(5)
S6 0.0509(6) 0.0632(6) 0.0419(5) -0.0065(5) 0.0029(4) 0.0167(5)
S7 0.0779(8) 0.0629(7) 0.0326(5) -0.0067(4) -0.0007(5) 0.0050(6)
S8 0.0802(9) 0.0707(8) 0.0613(7) -0.0256(6) 0.0088(6) 0.0215(7)
S9 0.0632(8) 0.0887(9) 0.0441(6) 0.0019(6) 0.0229(5) 0.0013(6)
S10 0.1302(14) 0.0938(10) 0.0487(7) -0.0291(7) 0.0238(8) -0.0527(10)
S11 0.0405(6) 0.0730(7) 0.0408(5) -0.0022(5) 0.0058(4) -0.0105(5)
S12 0.0596(7) 0.0665(7) 0.0321(5) -0.0064(4) 0.0105(4) -0.0225(5)
S13 0.0420(6) 0.0678(6) 0.0382(5) -0.0021(4) 0.0028(4) -0.0128(5)
S14 0.0461(6) 0.0581(6) 0.0316(4) -0.0044(4) 0.0006(4) -0.0137(4)
S15 0.0527(7) 0.0973(9) 0.0476(6) -0.0267(6) 0.0085(5) -0.0296(6)
S16 0.0747(9) 0.1319(13) 0.0326(5) -0.0004(6) 0.0018(5) -0.0525(9)
Co1 0.0356(4) 0.0364(3) 0.0329(3) 0.000 -0.0060(3) 0.000

loop_
_atom_type_symbol
_atom_type_description
_atom_type_scat_dispersion_real
_atom_type_scat_dispersion_imag
_atom_type_scat_source
C C 0.0033 0.0016 'International Tables Vol C Tables 4.2.6.8 and 6.1.1.4'
H H 0.0000 0.0000 'International Tables Vol C Tables 4.2.6.8 and 6.1.1.4'
N N 0.0061 0.0033 'International Tables Vol C Tables 4.2.6.8 and 6.1.1.4'
O O 0.0106 0.0060 'International Tables Vol C Tables 4.2.6.8 and 6.1.1.4'
S S 0.1246 0.1234 'International Tables Vol C Tables 4.2.6.8 and 6.1.1.4'
Co Co 0.3494 0.9721 'International Tables Vol C Tables 4.2.6.8 and 6.1.1.4'

loop_
_geom_angle_atom_site_label_1
_geom_angle_atom_site_label_2
_geom_angle_atom_site_label_3
_geom_angle
_geom_angle_site_symmetry_1
_geom_angle_site_symmetry_3
C2 C1 S1 123.5(5) . .
C1 C2 S2 125.8(5) . .
C4 C3 S1 129.0(3) . .
C4 C3 S3 116.9(3) . .
S1 C3 S3 114.1(2) . .
C3 C4 S2 128.0(3) . .
C3 C4 S4 117.4(3) . .
S2 C4 S4 114.6(2) . .
C6 C5 S4 122.4(3) . .
C6 C5 S3 122.2(3) . .
S4 C5 S3 115.4(2) . .
C5 C6 S5 121.7(3) . .
C5 C6 S6 122.6(3) . .
S5 C6 S6 115.7(2) . .
C8 C7 S7 128.1(3) . .
C8 C7 S5 116.6(3) . .
S7 C7 S5 115.3(2) . .
C7 C8 S6 117.4(3) . .
C7 C8 S8 128.2(3) . .
S6 C8 S8 114.4(2) . .
C10 C9 S7 124.9(5) . .
C9 C10 S8 130.7(5) . .
C12 C11 S9 121.9(4) . .
C11 C12 S10 124.9(6) . .
C14 C13 S9 127.2(3) . .
C14 C13 S11 117.0(3) . .
S9 C13 S11 115.7(2) . .
C13 C14 S10 128.9(3) . .
C13 C14 S12 116.9(3) . .
S10 C14 S12 114.1(2) . .
C16 C15 S12 121.9(3) . .
C16 C15 S11 123.1(3) . .
S12 C15 S11 115.0(2) . .
C15 C16 S14 121.3(3) . .
C15 C16 S13 123.5(3) . .
S14 C16 S13 115.2(2) . .
C18 C17 S15 127.5(3) . .
C18 C17 S13 116.7(3) . .
S15 C17 S13 115.8(2) . .
C17 C18 S14 117.0(3) . .
C17 C18 S16 128.4(3) . .
S14 C18 S16 114.5(2) . .
C20 C19 S15 117.6(4) . .
C19 C20 S16 114.8(4) . .
N1 C22 C21 115.1(4) . .
N1 C23 C24 116.1(4) . .
N2 C25 Co1 178.5(4) . .
N3 C26 Co1 178.3(4) . .
N4 C27 Co1 178.7(4) . .
C23 N1 C23 109.4(5) 2_556 .
C23 N1 C22 111.1(3) 2_556 .
C23 N1 C22 106.8(3) . .
C23 N1 C22 106.8(3) 2_556 2_556
C23 N1 C22 111.1(3) . 2_556
C22 N1 C22 111.6(5) . 2_556
C3 S1 C1 102.9(2) . .
C4 S2 C2 100.7(2) . .
C5 S3 C3 95.33(18) . .
C5 S4 C4 94.97(18) . .
C6 S5 C7 95.31(18) . .
C6 S6 C8 94.93(19) . .
C7 S7 C9 100.9(3) . .
C10 S8 C8 102.5(3) . .
C13 S9 C11 101.0(3) . .
C12 S10 C14 103.7(3) . .
C15 S11 C13 95.10(19) . .
C15 S12 C14 95.36(19) . .
C16 S13 C17 94.95(18) . .
C16 S14 C18 95.01(18) . .
C17 S15 C19 101.3(2) . .
C18 S16 C20 102.2(2) . .
C25 Co1 C25 89.9(2) . 2_656
C25 Co1 C27 178.22(16) . .
C25 Co1 C27 89.22(17) 2_656 .
C25 Co1 C27 89.22(17) . 2_656
C25 Co1 C27 178.22(16) 2_656 2_656
C27 Co1 C27 91.7(2) . 2_656
C25 Co1 C26 90.92(16) . 2_656
C25 Co1 C26 90.50(17) 2_656 2_656
C27 Co1 C26 90.65(17) . 2_656
C27 Co1 C26 87.95(17) 2_656 2_656
C25 Co1 C26 90.50(17) . .
C25 Co1 C26 90.92(16) 2_656 .
C27 Co1 C26 87.95(17) . .
C27 Co1 C26 90.65(17) 2_656 .
C26 Co1 C26 178.0(2) 2_656 .

loop_
_geom_bond_atom_site_label_1
_geom_bond_atom_site_label_2
_geom_bond_distance
_geom_bond_site_symmetry_2
C1 C2 1.347(8) .
C1 S1 1.764(5) .
C2 S2 1.766(7) .
C3 C4 1.343(5) .
C3 S1 1.735(4) .
C3 S3 1.738(4) .
C4 S2 1.744(4) .
C4 S4 1.747(4) .
C5 C6 1.370(5) .
C5 S4 1.731(4) .
C5 S3 1.739(4) .
C6 S5 1.728(4) .
C6 S6 1.737(4) .
C7 C8 1.348(6) .
C7 S7 1.737(4) .
C7 S5 1.749(4) .
C8 S6 1.745(4) .
C8 S8 1.739(4) .
C9 C10 1.327(10) .
C9 S7 1.792(6) .
C10 S8 1.690(7) .
C11 C12 1.382(10) .
C11 S9 1.800(7) .
C12 S10 1.701(6) .
C13 C14 1.353(6) .
C13 S9 1.732(4) .
C13 S11 1.749(4) .
C14 S10 1.732(4) .
C14 S12 1.747(4) .
C15 C16 1.372(5) .
C15 S12 1.739(4) .
C15 S11 1.744(4) .
C16 S14 1.736(4) .
C16 S13 1.733(4) .
C17 C18 1.349(5) .
C17 S15 1.741(4) .
C17 S13 1.754(4) .
C18 S14 1.745(4) .
C18 S16 1.734(4) .
C19 C20 1.444(8) .
C19 S15 1.786(5) .
C20 S16 1.769(5) .
C21 C22 1.498(7) .
C22 N1 1.504(5) .
C23 N1 1.505(5) .
C23 C24 1.506(8) .
C25 N2 1.136(5) .
C25 Co1 1.909(4) .
C26 N3 1.135(5) .
C26 Co1 1.908(4) .
C27 N4 1.136(5) .
C27 Co1 1.910(4) .
N1 C23 1.505(5) 2_556
N1 C22 1.504(5) 2_556
Co1 C25 1.909(4) 2_656
Co1 C27 1.910(4) 2_656
Co1 C26 1.908(4) 2_656
